data_2004124
loop_
_publ_author_name
'Jardin, M.'
'Gao, Y.'
'Gu\'ery, J.'
'Jacoboni, C.'

_publ_section_title Chlorotris(2,2,6,6-tetramethyl-3,5-heptanedionato-<i>O</i>,<i>O</i>')zirconium(IV)
_journal_issue 11
_journal_name_full 'Acta Crystallographica Section C'
_journal_page_first 2230
_journal_page_last 2232
_journal_paper_doi 10.1107/S0108270195006494
_journal_volume 51
_journal_year 1995
_chemical_formula_analytical 'C33.9 H58 O6 Cl1.1 Zr1'
_chemical_formula_moiety 'C33 H57 Cl1 O6 Zr1'
_chemical_formula_structural '[Zr (C11 H19 O2)3 Cl]'
_chemical_formula_sum 'C33 H57 Cl O6 Zr'
_chemical_formula_weight 676.48
_space_group_IT_number 11
_symmetry_cell_setting monoclinic
_symmetry_space_group_name_Hall '-P 2yb'
_symmetry_space_group_name_H-M 'P 1 21/m 1'
_cell_angle_alpha 90
_cell_angle_beta 117.706(5)
_cell_angle_gamma 90
_cell_formula_units_Z 2
_cell_length_a 10.6883(6)
_cell_length_b 18.270(2)
_cell_length_c 10.9819(7)
_cell_measurement_reflns_used 36
_cell_measurement_temperature 293
_cell_measurement_theta_max 32
_cell_measurement_theta_min 31
_cell_volume 1898.6(3)
_computing_cell_refinement DIF4
_computing_data_collection 'DIF4 (Stoe & Cie, 1988a)'
_computing_data_reduction 'REDU4 (Stoe & Cie, 1988b)'
_computing_molecular_graphics 'SCHAKAL92 (Keller, 1992)'
_computing_structure_refinement SHELX76
_computing_structure_solution 'SHELX76 (Sheldrick, 1976)'
_diffrn_ambient_temperature 293
_diffrn_measurement_device 'Stoe Siemens AED2'
_diffrn_measurement_method \q/2\q
_diffrn_radiation_monochromator graphite
_diffrn_radiation_source 'Fine focus Siemens Mo X-ray tube'
_diffrn_radiation_type 'Mo K\a'
_diffrn_radiation_wavelength 0.71073
_diffrn_reflns_av_R_equivalents 0.0234
_diffrn_reflns_limit_h_max 15
_diffrn_reflns_limit_h_min -17
_diffrn_reflns_limit_k_max 29
_diffrn_reflns_limit_k_min 0
_diffrn_reflns_limit_l_max 17
_diffrn_reflns_limit_l_min 0
_diffrn_reflns_number 9716
_diffrn_reflns_theta_max 35
_diffrn_reflns_theta_min 0.5
_diffrn_standards_decay_% 5
_diffrn_standards_interval_time 60
_diffrn_standards_number 3
_exptl_absorpt_coefficient_mu 0.366
_exptl_absorpt_correction_T_max 0.95
_exptl_absorpt_correction_T_min 0.90
_exptl_absorpt_correction_type 'SHELX76 Gaussian (Sheldrick, 1976)'
_exptl_crystal_colour colourless
_exptl_crystal_density_diffrn 1.183
_exptl_crystal_description needle
_exptl_crystal_F_000 713.99
_exptl_crystal_size_max 0.53
_exptl_crystal_size_mid 0.23
_exptl_crystal_size_min 0.15
_refine_diff_density_max 0.79
_refine_diff_density_min -0.39
_refine_ls_extinction_method none
_refine_ls_goodness_of_fit_obs 1.212
_refine_ls_hydrogen_treatment refall
_refine_ls_matrix_type full
_refine_ls_number_constraints 0
_refine_ls_number_parameters 245
_refine_ls_number_reflns 4125
_refine_ls_number_restraints 0
_refine_ls_R_factor_obs 0.041
_refine_ls_shift/esd_max 0.520
_refine_ls_structure_factor_coef F
_refine_ls_weighting_scheme unit
_refine_ls_wR_factor_obs 0.041
_reflns_number_observed 4125
_reflns_number_total 7420
_reflns_observed_criterion refl_observed_if_I_>_6.0_\s(I)
_cod_data_source_file du1125.cif
_cod_data_source_block ZrDPM3Cl
_cod_depositor_comments
;
 Changing the _atom_site_occupancy data item value from '?' to '1'
 for all fully occupied atom sites. The occupancies for atoms 'H12a',
 'H181', 'H182' and 'H183' were determined from the occupancy of atom
 'C(18)' that they are bonded to.

 Antanas Vaitkus,
 2017-02-13
;
_cod_original_cell_volume 1898.5(2)
_cod_original_sg_symbol_H-M 'P 21/m'
_cod_original_formula_sum 'C33 H57 Cl1 O6 Zr1'
_cod_database_code 2004124

loop_
_symmetry_equiv_pos_as_xyz
+x,+y,+z
-x,1/2+y,-z
-x,-y,-z
x,1/2-y,z

loop_
_atom_site_aniso_label
_atom_site_aniso_U_11
_atom_site_aniso_U_22
_atom_site_aniso_U_33
_atom_site_aniso_U_12
_atom_site_aniso_U_13
_atom_site_aniso_U_23
_atom_site_aniso_type_symbol
Zr 0.0347(2) 0.0496(2) 0.0414(2) 0 0.02080(10) 0 Zr
Cl 0.0764(8) 0.0799(8) 0.0424(5) 0 0.0221(5) 0 Cl
O(2) 0.0380(10) 0.070(2) 0.046(2) 0 0.0210(10) 0 O
O(3) 0.0400(10) 0.085(2) 0.045(2) 0 0.0220(10) 0 O
O(4) 0.0460(10) 0.0570(10) 0.0720(10) 0.0082(9) 0.0350(10) 0.0070(10) O
O(5) 0.0440(10) 0.0540(10) 0.0650(10) -0.0011(9) 0.0280(10) 0.0020(10) O
C(1) 0.039(2) 0.043(2) 0.053(2) 0 0.022(2) 0 C
C(2) 0.047(2) 0.054(2) 0.046(2) 0 0.026(2) 0 C
C(3) 0.054(2) 0.072(3) 0.049(2) 0 0.032(2) 0 C
C(4) 0.0440(10) 0.059(2) 0.053(2) 0.0060(10) 0.0240(10) -0.0040(10) C
C(5) 0.044(2) 0.082(3) 0.044(2) 0 0.020(2) 0 C
C(6) 0.037(2) 0.065(3) 0.059(2) 0 0.022(2) 0 C
C(7) 0.049(2) 0.054(2) 0.057(2) -0.0010(10) 0.0270(10) 0.0000(10) C
C(8) 0.052(2) 0.057(2) 0.077(2) 0.008(2) 0.033(2) 0.010(2) C
C(9) 0.046(2) 0.065(2) 0.079(2) 0.010(2) 0.031(2) 0.001(2) C
C(10) 0.063(2) 0.063(2) 0.089(3) -0.001(2) 0.043(2) 0.014(2) C
C(11) 0.095(3) 0.086(3) 0.093(3) 0.020(2) 0.067(2) 0.006(2) C
C(12) 0.069(4) 0.164(8) 0.050(3) 0 0.034(3) 0 C
C(13) 0.122(4) 0.242(8) 0.155(5) 0.097(5) 0.109(4) 0.073(5) C
C(14) 0.088(3) 0.079(3) 0.237(7) 0.028(3) 0.093(4) 0.022(4) C
C(15) 0.080(3) 0.189(7) 0.159(5) -0.051(4) 0.039(4) 0.045(5) C
C(16) 0.050(2) 0.141(5) 0.242(8) 0.004(3) 0.010(3) -0.091(5) C
C(17) 0.370(10) 0.210(8) 0.260(9) -0.162(8) 0.280(10) -0.100(7) C
C(18) 0.052(4) 0.25(3) 0.096(6) 0 0.042(4) 0 C
C(19) 0.076(3) 0.242(8) 0.470(10) -0.077(4) 0.129(6) -0.242(9) C
C(20) 0.149(6) 0.141(6) 0.55(2) 0.065(5) 0.221(9) 0.200(9) C

loop_
_atom_site_label
_atom_site_occupancy
_atom_site_fract_x
_atom_site_fract_y
_atom_site_fract_z
_atom_site_U_iso_or_equiv
_atom_site_thermal_displace_type
_atom_site_refinement_flags
_atom_site_type_symbol
Zr 1 0.15192(4) 0.25 0.12551(4) 0.041(3) Uani ? Zr
Cl 1 0.2498(1) 0.25 0.3810(1) 0.07(1) Uani ? Cl
O(1) 1 0.9310(3) 0.25 0.9876(3) 0.051(3) Uani ? O
O(2) 1 0.1413(3) 0.25 0.9286(3) 0.056(3) Uani ? O
O(3) 1 0.3205(2) 0.1768(1) 0.1563(2) 0.056(1) Uani ? O
O(4) 1 0.0753(2) 0.1459(1) 0.1480(2) 0.053(1) Uani ? O
C(1) 1 0.8519(4) 0.25 0.8598(4) 0.046(3) Uani ? C
C(2) 1 0.0473(4) 0.25 0.8022(4) 0.047(4) Uani ? C
C(3) 1 0.1049(5) 0.25 0.6988(4) 0.056(4) Uani ? C
C(4) 1 0.3563(3) 0.1124(2) 0.2053(3) 0.052(3) Uani ? C
C(5) 1 0.9048(4) 0.25 0.7653(5) 0.057(4) Uani ? C
C(6) 1 0.6925(4) 0.25 0.8126(5) 0.053(4) Uani ? C
C(7) 1 0.1339(3) 0.0859(2) 0.2074(3) 0.053(3) Uani ? C
C(8) 1 0.2702(3) 0.0675(2) 0.2359(4) 0.061(3) Uani ? C
C(9) 1 0.5039(3) 0.0891(2) 0.2305(4) 0.062(3) Uani ? C
C(10) 1 0.0417(4) 0.0365(2) 0.2448(4) 0.068(4) Uani ? C
C(11) 1 0.2000(4) 0.1824(2) 0.7259(4) 0.082(4) Uani ? C
C(12) 1 0.9901(7) 0.25 0.5502(6) 0.092(6) Uani ? C
C(13) 1 0.5165(6) 0.1066(4) 0.1026(6) 0.155(8) Uani ? C
C(14) 1 0.5335(5) 0.0082(3) 0.2608(7) 0.128(6) Uani ? C
C(15) 1 0.8954(5) 0.0315(4) 0.1256(6) 0.149(7) Uani ? C
C(16) 1 0.6080(5) 0.1342(3) 0.3453(7) 0.167(8) Uani ? C
C(17) 1 0.020(1) 0.0754(5) 0.3516(7) 0.23(1) Uani ? C
C(18) 0.5 0.6643(7) 0.2797(8) 0.9290(8) 0.13(1) Uani ? C
C(19) 1 0.6244(6) 0.1895(4) 0.721(1) 0.27(1) Uani ? C
C(20) 1 0.1062(7) 0.9636(3) 0.297(1) 0.25(1) Uani ? C
H(5) 1 0.8420(5) 0.25 0.674(5) 0.06(1) Uiso ? H
H(8) 1 0.306(4) 0.025(2) 0.274(4) 0.08(1) Uiso ? H
H(111) 1 0.278(4) 0.1858(2) 0.8330(4) 0.174(5) Uiso G H
H(112) 1 0.2524(4) 0.1846(2) 0.6622(4) 0.174(4) Uiso G H
H(113) 1 0.1424(4) 0.1316(2) 0.7077(4) 0.174(4) Uiso G H
H(121) 1 0.924(4) 0.206(2) 0.527(4) 0.11(1) Uiso ? H
H(122) 1 0.032(5) 0.25 0.489(5) 0.08(1) Uiso ? H
H(131) 1 0.4431(6) 0.0805(4) 0.0076(6) 0.174(4) Uiso G H
H(132) 1 0.6235(6) 0.0958(4) 0.1214(6) 0.174(4) Uiso G H
H(133) 1 0.4980(6) 0.1649(4) 0.0946(6) 0.174(4) Uiso G H
H(141) 1 0.5315(5) 0.0020(3) 0.3577(7) 0.174(4) Uiso G H
H(142) 1 0.6388(5) 0.9969(3) 0.2751(7) 0.174(4) Uiso G H
H(143) 1 0.4596(5) 0.9703(3) 0.1866(7) 0.174(4) Uiso G H
H(151) 1 0.9562(5) 0.9917(4) 0.1026(6) 0.174(4) Uiso G H
H(152) 1 0.8367(5) 0.0655(4) 0.0363(6) 0.174(4) Uiso G H
H(153) 1 0.8227(5) 0.0036(4) 0.1528(6) 0.174(4) Uiso G H
H(161) 1 0.5876(5) 0.0953(3) 0.4079(7) 0.174(4) Uiso G H
H(162) 1 0.5970(5) 0.1891(3) 0.3755(7) 0.174(4) Uiso G H
H(163) 1 0.7142(5) 0.1266(3) 0.3593(7) 0.174(4) Uiso G H
H(171) 1 0.120(1) 0.0472(5) 0.4040(7) 0.174(4) Uiso G H
H(172) 1 0.941(1) 0.0469(5) 0.3694(7) 0.174(4) Uiso G H
H(173) 1 0.031(1) 0.1306(5) 0.3905(7) 0.174(4) Uiso G H
H(181) 0.5 0.5527(7) 0.2765(8) 0.8988(8) 0.174(4) Uiso G H
H(182) 0.5 0.6900(7) 0.3342(8) 0.9095(8) 0.174(4) Uiso G H
H(183) 0.5 0.7245(7) 0.2675(8) 0.0374(8) 0.174(4) Uiso G H
H(191) 1 0.6595(6) 0.1734(4) 0.826(1) 0.174(4) Uiso G H
H(192) 1 0.6553(6) 0.1483(4) 0.669(1) 0.174(4) Uiso G H
H(193) 1 0.5106(6) 0.1950(4) 0.669(1) 0.174(4) Uiso G H
H(201) 1 0.0482(7) 0.9509(3) 0.188(1) 0.174(4) Uiso G H
H(202) 1 0.0497(7) 0.9425(3) 0.349(1) 0.174(4) Uiso G H
H(203) 1 0.2097(7) 0.9389(3) 0.339(1) 0.174(4) Uiso G H

loop_
_atom_type_symbol
_atom_type_description
_atom_type_scat_source
_atom_type_scat_dispersion_real
_atom_type_scat_dispersion_imag
Zr Zr4+ International_Tables_Vol_IV_Table_2.2B -2.965 0.560
Cl Cl1- International_Tables_Vol_IV_Table_2.2B 0.132 0.159
C C International_Tables_Vol_IV_Table_2.2B 0.002 0.002
H H International_Tables_Vol_IV_Table_2.2B 0.0 0.0
O O International_Tables_Vol_IV_Table_2.2B 0.008 0.006

loop_
_geom_angle_atom_site_label_1
_geom_angle_atom_site_label_2
_geom_angle_atom_site_label_3
_geom_angle_site_symmetry_1
_geom_angle_site_symmetry_2
_geom_angle_site_symmetry_3
_geom_angle
_geom_angle_publ_flag
Cl Zr O(2) . . 1_554 161.0(2) yes
Cl Zr O(4) . . . 81.50(10) yes
Cl Zr O(1) . . 1_454 123.00(10) yes
Cl Zr O(3) . . . 86.60(10) yes
O(1) Zr O(2) 1_454 . 1_554 76.0(2) yes
O(1) Zr O(4) 1_454 . . 74.0(2) yes
O(3) Zr O(2) . . 1_554 78.6(2) yes
O(3) Zr O(4) . . 4_555 151.7(2) yes
O(3) Zr O(4) . . . 76.3(2) yes
O(3) Zr O(1) . . 1_454 133.2(2) yes
O(3) Zr O(3) . . 4_555 77.4(2) yes
O(4) Zr O(2) . . 1_554 106.1(2) yes
O(4) Zr O(4) . . 4_555 126.5(2) yes
C(1) O(1) Zr . 1_454 . 137.7(3) yes
C(2) O(2) Zr . 1_554 . 138.7(3) yes
C(4) O(3) Zr . . . 135.0(2) yes
C(7) O(4) Zr . . . 134.4(2) yes
O(1) C(1) C(5) . . . 122.5(4) yes
O(1) C(1) C(6) . . . 116.2(4) yes
C(5) C(1) C(6) . . . 121.4(4) yes
O(2) C(2) C(5) 1_554 1_554 1_454 121.4(5) yes
O(2) C(2) C(3) . . . 115.0(4) yes
C(5) C(2) C(3) 1_454 1_554 1_554 123.6(3) yes
C(11) C(3) C(11) . . 4_555 106.8(4) yes
C(12) C(3) C(11) 1_454 1_554 1_554 109.8(3) yes
O(3) C(4) C(8) . . . 123.1(3) yes
O(3) C(4) C(9) . . . 114.5(3) yes
C(8) C(4) C(9) . . . 122.4(3) yes
C(2) C(5) C(1) 1_554 1_454 1_454 123.7(4) yes
C(19) C(6) C(19) . . 4_555 99.9(6) yes
C(19) C(6) C(18) . . . 128.1(5) yes
O(4) C(7) C(8) . . . 122.6(3) yes
O(4) C(7) C(10) . . . 114.8(3) yes
C(8) C(7) C(10) . . . 122.6(3) yes
C(7) C(8) C(4) . . . 123.3(3) yes
C(16) C(9) C(13) . . . 108.5(4) yes
C(16) C(9) C(14) . . . 111.0(3) yes
C(13) C(9) C(14) . . . 108.1(5) yes
C(17) C(10) C(20) . . 1_545 110.1(6) yes
C(17) C(10) C(15) . . 1_455 103.5(5) yes
C(20) C(10) C(15) 1_545 . 1_455 112.8(4) yes

loop_
_geom_bond_atom_site_label_1
_geom_bond_atom_site_label_2
_geom_bond_site_symmetry_1
_geom_bond_site_symmetry_2
_geom_bond_distance
_geom_bond_publ_flag
Zr Cl . . 2.4950(10) yes
Zr O(1) . 1_454 2.130(2) yes
Zr O(2) . 1_554 2.110(3) yes
Zr O(3) . . 2.140(2) yes
Zr O(4) . . 2.129(2) yes
O(1) O(2) 1_454 1_554 2.611(3) yes
O(1) O(4) 1_454 . 2.562(3) yes
O(1) C(1) . . 1.258(4) yes
O(2) C(2) . . 1.281(4) yes
O(3) Cl . . 3.189(2) yes
O(3) O(2) . 1_554 2.692(3) yes
O(3) O(3) . 4_555 2.676(3) yes
O(3) O(4) . . 2.638(3) yes
O(3) C(4) . . 1.275(4) yes
O(4) Cl . . 3.032(2) yes
O(4) C(7) . . 1.281(4) yes
C(2) C(3) . . 1.523(8) yes
C(2) C(5) 1_554 1_454 1.382(6) yes
C(3) C(11) . . 1.538(5) yes
C(3) C(12) 1_554 1_454 1.518(6) yes
C(4) C(8) . . 1.386(6) yes
C(4) C(9) . . 1.531(5) yes
C(5) C(1) . . 1.393(8) yes
C(6) C(1) . . 1.533(6) yes
C(6) C(19) . . 1.445(8) yes
C(6) C(18) . . 1.540(10) yes
C(7) C(8) . . 1.383(5) yes
C(7) C(10) . . 1.527(6) yes
C(9) C(13) . . 1.507(9) yes
C(9) C(14) . . 1.516(6) yes
C(9) C(16) . . 1.484(6) yes
C(10) C(15) . 1_455 1.505(5) yes
C(10) C(17) . . 1.480(10) yes
C(10) C(20) . 1_545 1.485(7) yes
